data_7701603
loop_
_publ_author_name
'Lu, Jingjing'
'Li, Xiao-Lei'
'Zhu, Zhenhua'
'Liu, Shuting'
'Yang, Qianqian'
'Tang, Jinkui'

_publ_section_title
;
 Linear hexanuclear helical dysprosium single-molecule magnets: the effect
 of axial substitution on magnetic interactions and relaxation dynamics.
;
_journal_issue 37
_journal_name_full 'Dalton transactions (Cambridge, England : 2003)'
_journal_page_first 14062
_journal_page_last 14068
_journal_paper_doi 10.1039/c9dt03101d
_journal_volume 48
_journal_year 2019
_chemical_formula_moiety 'C96 H104 Dy6 N32 O26 S6, C3 H7 N O'
_chemical_formula_sum 'C99 H111 Dy6 N33 O27 S6'
_chemical_formula_weight 3362.56
_space_group_crystal_system monoclinic
_space_group_IT_number 14
_space_group_name_Hall '-P 2yn'
_space_group_name_H-M_alt 'P 1 21/n 1'
_atom_sites_solution_hydrogens mixed
_atom_sites_solution_primary dual
_audit_creation_date 2019-06-28
_audit_creation_method
;
Olex2 1.2
(compiled 2018.05.29 svn.r3508 for OlexSys, GUI svn.r5506)
;
_audit_update_record
;
2019-06-28 deposited with the CCDC.	2019-08-27 downloaded from the CCDC.
;
_cell_angle_alpha 90
_cell_angle_beta 96.3550(10)
_cell_angle_gamma 90
_cell_formula_units_Z 4
_cell_length_a 19.1621(9)
_cell_length_b 19.7925(9)
_cell_length_c 36.6621(17)
_cell_measurement_reflns_used 9987
_cell_measurement_temperature 153(2)
_cell_measurement_theta_max 26.01
_cell_measurement_theta_min 2.32
_cell_volume 13819.2(11)
_computing_cell_refinement 'Bruker SAINT'
_computing_data_collection 'Bruker APEX2'
_computing_data_reduction 'Bruker SAINT'
_computing_molecular_graphics 'Olex2 (Dolomanov et al., 2009)'
_computing_publication_material 'Olex2 (Dolomanov et al., 2009)'
_computing_structure_refinement 'ShelXL (Sheldrick, 2015)'
_computing_structure_solution 'ShelXT (Sheldrick, 2015)'
_diffrn_ambient_temperature 153.15
_diffrn_measured_fraction_theta_full 0.998
_diffrn_measured_fraction_theta_max 0.997
_diffrn_measurement_device_type 'Bruker APEX-II CCD'
_diffrn_measurement_method '\f and \w scans'
_diffrn_radiation_type MoK\a
_diffrn_radiation_wavelength 0.71073
_diffrn_reflns_av_R_equivalents 0.0674
_diffrn_reflns_av_unetI/netI 0.0769
_diffrn_reflns_Laue_measured_fraction_full 0.998
_diffrn_reflns_Laue_measured_fraction_max 0.997
_diffrn_reflns_limit_h_max 23
_diffrn_reflns_limit_h_min -23
_diffrn_reflns_limit_k_max 24
_diffrn_reflns_limit_k_min -23
_diffrn_reflns_limit_l_max 45
_diffrn_reflns_limit_l_min -35
_diffrn_reflns_number 85352
_diffrn_reflns_point_group_measured_fraction_full 0.998
_diffrn_reflns_point_group_measured_fraction_max 0.997
_diffrn_reflns_theta_full 25.242
_diffrn_reflns_theta_max 26.039
_diffrn_reflns_theta_min 1.118
_diffrn_standards_number 0
_exptl_absorpt_coefficient_mu 3.367
_exptl_absorpt_correction_T_max 0.493
_exptl_absorpt_correction_T_min 0.379
_exptl_absorpt_correction_type multi-scan
_exptl_absorpt_process_details (sadabs;bruker,2000)
_exptl_crystal_colour Red
_exptl_crystal_density_diffrn 1.616
_exptl_crystal_description Needlelike
_exptl_crystal_F_000 6576
_exptl_crystal_size_max 0.30
_exptl_crystal_size_mid 0.27
_exptl_crystal_size_min 0.21
_refine_diff_density_max 2.778
_refine_diff_density_min -2.383
_refine_diff_density_rms 0.211
_refine_ls_extinction_method none
_refine_ls_goodness_of_fit_ref 1.089
_refine_ls_hydrogen_treatment constr
_refine_ls_matrix_type full
_refine_ls_number_parameters 1563
_refine_ls_number_reflns 27222
_refine_ls_number_restraints 61
_refine_ls_restrained_S_all 1.088
_refine_ls_R_factor_all 0.0768
_refine_ls_R_factor_gt 0.0551
_refine_ls_shift/su_max 0.002
_refine_ls_shift/su_mean 0.000
_refine_ls_structure_factor_coef Fsqd
_refine_ls_weighting_details 'w=1/[\s^2^(Fo^2^)+(0.0844P)^2^] where P=(Fo^2^+2Fc^2^)/3'
_refine_ls_weighting_scheme calc
_refine_ls_wR_factor_gt 0.1520
_refine_ls_wR_factor_ref 0.1648
_reflns_Friedel_coverage 0.000
_reflns_number_gt 19420
_reflns_number_total 27222
_reflns_threshold_expression 'I > 2\s(I)'
_cod_data_source_file c9dt03101d2.cif
_cod_data_source_block Dy6-SCN
_cod_database_code 7701603
_shelx_shelxl_version_number 2018/3
_shelx_space_group_comment
;
The symmetry employed for this shelxl refinement is uniquely defined
by the following loop, which should always be used as a source of
symmetry information in preference to the above space-group names.
They are only intended as comments.
;
_olex2_refinement_description
;
1. Fixed Uiso
 At 1.2 times of:
  All C(H) groups
 At 1.5 times of:
  All C(H,H,H) groups
2. Restrained distances
 N33-C99
 1.3 with sigma of 0.01
 O28-C99
 1.21 with sigma of 0.01
 N33-C95 = N33-C97
 1.47 with sigma of 0.01
 C95-C97
 2.5 with sigma of 0.01
3. Restrained planarity
 O28, C95, C99, C97, N33
 with sigma of 0.1
4. Uiso/Uaniso restraints and constraints
Uanis(C99) \\sim Ueq, Uanis(C94) \\sim Ueq: with sigma of 0.001 and sigma for
terminal atoms of 0.002
Uanis(O28) \\sim Ueq, Uanis(N33) \\sim Ueq: with sigma of 0.01 and sigma for
terminal atoms of 0.02
Uanis(C98) \\sim Ueq, Uanis(N31) \\sim Ueq, Uanis(C79) \\sim Ueq, Uanis(C96)
\\sim Ueq: with sigma of 0.001 and sigma for terminal atoms of 0.002
Uanis(C97) \\sim Ueq: with sigma of 0.001 and sigma for terminal atoms of 0.002
5.a Riding coordinates:
 C97(H97A,H97B,H97C)
5.b Aromatic/amide H refined with riding coordinates:
 C4(H4), C5(H5), C6(H6), C8(H8), C11(H11), C12(H12), C13(H13), C14(H14),
 C22(H22), C27(H27), C30(H30), C33(H33), C36(H36), C37(H37), C40(H40), C41(H41),
  C42(H42), C43(H43), C44(H44), C48(H48), C50(H50), C51(H51), C54(H54),
 C57(H57), C59(H59), C60(H60), C61(H61), C62(H62), C63(H63), C64(H64), C65(H65),
  C66(H66), C68(H68), C69(H69), C71(H71), C73(H73), C74(H74), C98(H98), C99(H99)
5.c Idealised Me refined as rotating group:
 C79(H79A,H79B,H79C), C3(H3A,H3B,H3C), C70(H70A,H70B,H70C), C72(H72A,H72B,
 H72C), C75(H75A,H75B,H75C), C76(H76A,H76B,H76C), C77(H77A,H77B,H77C), C78(H78A,
 H78B,H78C), C80(H80A,H80B,H80C), C81(H81A,H81B,H81C), C82(H82A,H82B,H82C),
 C83(H83A,H83B,H83C), C84(H84A,H84B,H84C), C85(H85A,H85B,H85C), C86(H86A,H86B,
 H86C), C87(H87A,H87B,H87C), C88(H88A,H88B,H88C), C90(H90A,H90B,H90C), C91(H91A,
 H91B,H91C), C92(H92A,H92B,H92C), C93(H93A,H93B,H93C), C95(H95A,H95B,H95C),
 C96(H96A,H96B,H96C)
;
_olex2_submission_special_instructions 'No special instructions were received'

loop_
_space_group_symop_operation_xyz
'x, y, z'
'-x+1/2, y+1/2, -z+1/2'
'-x, -y, -z'
'x-1/2, -y-1/2, z-1/2'

loop_
_atom_site_label
_atom_site_type_symbol
_atom_site_fract_x
_atom_site_fract_y
_atom_site_fract_z
_atom_site_U_iso_or_equiv
_atom_site_adp_type
_atom_site_occupancy
_atom_site_site_symmetry_order
_atom_site_calc_flag
_atom_site_refinement_flags_posn
_atom_site_refinement_flags_adp
C79 C 0.5191(8) 0.2196(7) 0.3157(4) 0.081(4) Uani 1 1 d . U
H79A H 0.530869 0.260277 0.303493 0.122 Uiso 1 1 calc GR .
H79B H 0.503076 0.230856 0.338868 0.122 Uiso 1 1 calc GR .
H79C H 0.482537 0.196161 0.300751 0.122 Uiso 1 1 calc GR .
C1 C 0.6047(4) 0.5129(4) 0.6068(2) 0.0178(17) Uani 1 1 d . .
C2 C 0.5685(5) 0.5540(4) 0.5786(2) 0.0250(19) Uani 1 1 d . .
C3 C 0.6018(5) 0.4881(5) 0.7043(2) 0.035(2) Uani 1 1 d . .
H3A H 0.619810 0.524865 0.719571 0.053 Uiso 1 1 calc GR .
H3B H 0.613587 0.446047 0.716489 0.053 Uiso 1 1 calc GR .
H3C H 0.551716 0.491962 0.699453 0.053 Uiso 1 1 calc GR .
C4 C 0.5590(5) 0.5871(4) 0.6517(3) 0.033(2) Uani 1 1 d . .
H4 H 0.554545 0.596679 0.676126 0.039 Uiso 1 1 calc R .
C5 C 0.5652(4) 0.5429(4) 0.5386(2) 0.0258(19) Uani 1 1 d . .
H5 H 0.533508 0.569057 0.523641 0.031 Uiso 1 1 calc R .
C6 C 0.5271(5) 0.6289(5) 0.6245(3) 0.034(2) Uani 1 1 d . .
H6 H 0.503378 0.667852 0.630189 0.041 Uiso 1 1 calc R .
C7 C 0.5974(4) 0.5314(4) 0.6430(2) 0.0234(18) Uani 1 1 d . .
C8 C 0.5319(5) 0.6101(5) 0.5881(2) 0.031(2) Uani 1 1 d . .
H8 H 0.509340 0.636637 0.569455 0.037 Uiso 1 1 calc R .
C9 C 0.6385(4) 0.2900(4) 0.7588(2) 0.0253(19) Uani 1 1 d . .
C10 C 0.6360(5) 0.2282(4) 0.7023(2) 0.029(2) Uani 1 1 d . .
C11 C 0.5793(6) 0.1847(5) 0.7526(3) 0.042(3) Uani 1 1 d . .
H11 H 0.552525 0.151520 0.762447 0.051 Uiso 1 1 calc R .
C12 C 0.6549(5) 0.2141(4) 0.6653(2) 0.027(2) Uani 1 1 d . .
H12 H 0.651483 0.169697 0.656874 0.033 Uiso 1 1 calc R .
C13 C 0.5995(5) 0.2411(5) 0.7732(3) 0.037(2) Uani 1 1 d . .
H13 H 0.586618 0.245794 0.796799 0.044 Uiso 1 1 calc R .
C14 C 0.5978(5) 0.1767(5) 0.7181(3) 0.037(2) Uani 1 1 d . .
H14 H 0.585377 0.137583 0.704890 0.044 Uiso 1 1 calc R .
C15 C 0.6578(4) 0.2863(4) 0.7231(2) 0.0251(19) Uani 1 1 d . .
C16 C 0.7055(4) 0.2793(4) 0.5883(2) 0.0218(18) Uani 1 1 d . .
C17 C 0.6393(4) 0.4684(4) 0.4711(2) 0.0231(19) Uani 1 1 d . .
C18 C 0.6721(5) 0.4154(4) 0.3229(2) 0.0234(19) Uani 1 1 d . .
C19 C 0.6401(4) 0.4638(4) 0.4296(2) 0.0205(18) Uani 1 1 d . .
C20 C 0.7673(5) 0.2471(4) 0.4845(2) 0.0247(19) Uani 1 1 d . .
C21 C 0.6583(5) 0.4399(4) 0.3592(2) 0.0252(19) Uani 1 1 d . .
C22 C 0.6005(5) 0.4175(5) 0.2344(2) 0.033(2) Uani 1 1 d . .
H22 H 0.566396 0.449519 0.238046 0.039 Uiso 1 1 calc R .
C23 C 0.7901(5) 0.2531(4) 0.4470(2) 0.026(2) Uani 1 1 d . .
C24 C 0.8428(4) 0.4876(4) 0.6571(2) 0.0197(18) Uani 1 1 d . .
C25 C 0.8323(4) 0.4743(4) 0.6955(2) 0.0197(17) Uani 1 1 d . .
C26 C 0.8608(4) 0.4778(4) 0.5448(2) 0.0195(17) Uani 1 1 d . .
C27 C 0.9115(5) 0.5186(4) 0.6092(2) 0.028(2) Uani 1 1 d . .
H27 H 0.950179 0.539157 0.600663 0.034 Uiso 1 1 calc R .
C28 C 0.8604(4) 0.4867(4) 0.5852(2) 0.0194(17) Uani 1 1 d . .
C29 C 0.8871(5) 0.4242(4) 0.8319(2) 0.030(2) Uani 1 1 d . .
C30 C 0.9164(5) 0.4972(4) 0.7792(2) 0.030(2) Uani 1 1 d . .
H30 H 0.947814 0.528742 0.771676 0.036 Uiso 1 1 calc R .
C31 C 0.9242(5) 0.4792(4) 0.8180(2) 0.028(2) Uani 1 1 d . .
C32 C 0.7221(5) 0.6107(5) 0.5487(2) 0.028(2) Uani 1 1 d . .
C33 C 0.7811(5) 0.5900(4) 0.4649(3) 0.032(2) Uani 1 1 d . .
H33 H 0.793763 0.599512 0.489630 0.038 Uiso 1 1 calc R .
C34 C 0.8609(5) 0.2246(5) 0.3176(2) 0.033(2) Uani 1 1 d . .
C35 C 0.8894(5) 0.2240(5) 0.2837(2) 0.033(2) Uani 1 1 d . .
C36 C 0.6012(5) 0.4802(4) 0.3669(2) 0.029(2) Uani 1 1 d . .
H36 H 0.570397 0.497711 0.347851 0.035 Uiso 1 1 calc R .
C37 C 0.8524(5) 0.1676(5) 0.3784(3) 0.036(2) Uani 1 1 d . .
H37 H 0.857038 0.126245 0.390412 0.043 Uiso 1 1 calc R .
C38 C 0.7251(4) 0.2626(4) 0.5511(2) 0.0217(18) Uani 1 1 d . .
C39 C 0.8789(5) 0.1727(4) 0.3429(3) 0.032(2) Uani 1 1 d . .
C40 C 0.7560(5) 0.1888(4) 0.5032(2) 0.030(2) Uani 1 1 d . .
H40 H 0.762462 0.146647 0.492867 0.036 Uiso 1 1 calc R .
C41 C 0.9267(5) 0.1243(5) 0.3342(3) 0.038(2) Uani 1 1 d . .
H41 H 0.939349 0.090022 0.350971 0.046 Uiso 1 1 calc R .
C42 C 0.5914(5) 0.4935(5) 0.4033(2) 0.033(2) Uani 1 1 d . .
H42 H 0.554761 0.520380 0.409656 0.040 Uiso 1 1 calc R .
C43 C 0.7347(5) 0.1949(4) 0.5377(2) 0.030(2) Uani 1 1 d . .
H43 H 0.726901 0.157066 0.551721 0.036 Uiso 1 1 calc R .
C44 C 0.5398(5) 0.3596(5) 0.5492(2) 0.031(2) Uani 1 1 d . .
H44 H 0.534340 0.388127 0.568873 0.037 Uiso 1 1 calc R .
C45 C 0.6489(5) 0.2622(5) 0.3962(3) 0.038(2) Uani 1 1 d . .
C46 C 0.5134(5) 0.3572(4) 0.6544(2) 0.028(2) Uani 1 1 d . .
C47 C 0.8896(4) 0.4798(4) 0.4055(2) 0.0231(19) Uani 1 1 d . .
C48 C 0.9027(5) 0.5186(4) 0.6456(2) 0.029(2) Uani 1 1 d . .
H48 H 0.935815 0.538798 0.662663 0.035 Uiso 1 1 calc R .
C49 C 0.8959(5) 0.4856(4) 0.3682(2) 0.028(2) Uani 1 1 d . .
C50 C 0.9314(4) 0.5304(4) 0.4694(2) 0.0231(19) Uani 1 1 d . .
H50 H 0.963267 0.560732 0.481288 0.028 Uiso 1 1 calc R .
C51 C 0.9537(6) 0.5929(5) 0.3763(3) 0.039(2) Uani 1 1 d . .
H51 H 0.971156 0.632031 0.366588 0.047 Uiso 1 1 calc R .
C52 C 0.9245(4) 0.5294(4) 0.4301(2) 0.0256(19) Uani 1 1 d . .
C53 C 0.6492(5) 0.3407(5) 0.1890(3) 0.035(2) Uani 1 1 d . .
C54 C 0.9553(5) 0.5852(4) 0.4136(2) 0.032(2) Uani 1 1 d . .
H54 H 0.977559 0.618185 0.428742 0.038 Uiso 1 1 calc R .
C55 C 0.6032(5) 0.3939(5) 0.1974(3) 0.037(2) Uani 1 1 d . .
C56 C 0.8370(6) 0.4523(5) 0.2418(3) 0.047(3) Uani 1 1 d . .
C57 C 0.7375(5) 0.1657(5) 0.2266(3) 0.033(2) Uani 1 1 d . .
H57 H 0.714635 0.187258 0.206111 0.039 Uiso 1 1 calc R .
C58 C 0.9057(6) 0.4076(5) 0.8703(3) 0.039(2) Uani 1 1 d . .
C59 C 0.9378(5) 0.1757(5) 0.2762(2) 0.033(2) Uani 1 1 d . .
H59 H 0.957874 0.177116 0.254268 0.040 Uiso 1 1 calc R .
C60 C 0.5554(6) 0.4057(5) 0.1336(3) 0.048(3) Uani 1 1 d . .
H60 H 0.525486 0.427082 0.115468 0.058 Uiso 1 1 calc R .
C61 C 0.5565(5) 0.4257(5) 0.1694(2) 0.039(2) Uani 1 1 d . .
H61 H 0.526883 0.460140 0.175522 0.047 Uiso 1 1 calc R .
C62 C 0.9562(5) 0.1249(5) 0.3016(3) 0.044(3) Uani 1 1 d . .
H62 H 0.988101 0.091624 0.296657 0.053 Uiso 1 1 calc R .
C63 C 0.5994(6) 0.3529(6) 0.1240(3) 0.053(3) Uani 1 1 d . .
H63 H 0.597314 0.338099 0.099860 0.064 Uiso 1 1 calc R .
C64 C 0.9518(6) 0.4424(5) 0.8914(3) 0.044(3) Uani 1 1 d . .
H64 H 0.961795 0.430279 0.915913 0.052 Uiso 1 1 calc R .
C65 C 0.9739(6) 0.5164(5) 0.8413(3) 0.044(3) Uani 1 1 d . .
H65 H 0.997467 0.552753 0.832241 0.053 Uiso 1 1 calc R .
C66 C 0.7914(5) 0.2436(5) 0.8087(3) 0.044(3) Uani 1 1 d . .
H66 H 0.806782 0.273553 0.827415 0.053 Uiso 1 1 calc R .
C67 C 0.6461(6) 0.3230(5) 0.1513(3) 0.044(3) Uani 1 1 d . .
C68 C 0.9254(5) 0.5408(5) 0.3528(3) 0.039(2) Uani 1 1 d . .
H68 H 0.926552 0.543615 0.327600 0.047 Uiso 1 1 calc R .
C69 C 0.9712(5) 0.3218(5) 0.4086(3) 0.040(3) Uani 1 1 d . .
H69 H 0.959458 0.340670 0.430366 0.049 Uiso 1 1 calc R .
C70 C 0.8987(5) 0.3022(5) 0.6013(3) 0.049(3) Uani 1 1 d . .
H70A H 0.881739 0.345895 0.607584 0.074 Uiso 1 1 calc GR .
H70B H 0.882373 0.292135 0.576221 0.074 Uiso 1 1 calc GR .
H70C H 0.949072 0.302179 0.604546 0.074 Uiso 1 1 calc GR .
C71 C 0.8301(5) 0.2697(5) 0.6497(3) 0.043(3) Uani 1 1 d . .
H71 H 0.813728 0.234868 0.663483 0.052 Uiso 1 1 calc R .
C72 C 0.4166(5) 0.3316(6) 0.5518(3) 0.053(3) Uani 1 1 d . .
H72A H 0.423869 0.358805 0.573618 0.079 Uiso 1 1 calc GR .
H72B H 0.399150 0.288066 0.557865 0.079 Uiso 1 1 calc GR .
H72C H 0.383167 0.353369 0.534212 0.079 Uiso 1 1 calc GR .
C73 C 0.9468(8) 0.3438(6) 0.7265(3) 0.064(4) Uani 1 1 d . .
H73 H 0.964254 0.387697 0.727037 0.077 Uiso 1 1 calc R .
C74 C 0.9868(6) 0.4978(5) 0.8777(3) 0.050(3) Uani 1 1 d . .
H74 H 1.018993 0.522256 0.893416 0.061 Uiso 1 1 calc R .
C75 C 0.4893(6) 0.2794(6) 0.5045(3) 0.057(3) Uani 1 1 d . .
H75A H 0.533338 0.286527 0.494904 0.086 Uiso 1 1 calc GR .
H75B H 0.451510 0.289557 0.485811 0.086 Uiso 1 1 calc GR .
H75C H 0.485898 0.233131 0.511913 0.086 Uiso 1 1 calc GR .
C76 C 0.7994(6) 0.0652(5) 0.2530(3) 0.056(3) Uani 1 1 d . .
H76A H 0.795536 0.088375 0.275736 0.084 Uiso 1 1 calc GR .
H76B H 0.848013 0.061793 0.249117 0.084 Uiso 1 1 calc GR .
H76C H 0.779749 0.020755 0.254122 0.084 Uiso 1 1 calc GR .
C77 C 0.7519(6) 0.0682(5) 0.1879(3) 0.051(3) Uani 1 1 d . .
H77A H 0.722832 0.094888 0.170363 0.076 Uiso 1 1 calc GR .
H77B H 0.729782 0.025352 0.190918 0.076 Uiso 1 1 calc GR .
H77C H 0.796804 0.061201 0.179246 0.076 Uiso 1 1 calc GR .
C78 C 0.8867(8) 0.1818(6) 0.6158(4) 0.079(5) Uani 1 1 d . .
H78A H 0.858746 0.153244 0.629606 0.119 Uiso 1 1 calc GR .
H78B H 0.935532 0.171737 0.622310 0.119 Uiso 1 1 calc GR .
H78C H 0.874560 0.174002 0.590081 0.119 Uiso 1 1 calc GR .
C80 C 0.7568(6) 0.1361(6) 0.7920(4) 0.065(4) Uani 1 1 d . .
H80A H 0.707919 0.125166 0.791773 0.097 Uiso 1 1 calc GR .
H80B H 0.784542 0.096357 0.797725 0.097 Uiso 1 1 calc GR .
H80C H 0.765267 0.152646 0.768242 0.097 Uiso 1 1 calc GR .
C81 C 1.0600(6) 0.2755(7) 0.3734(3) 0.073(4) Uani 1 1 d . .
H81A H 1.019900 0.262417 0.356865 0.110 Uiso 1 1 calc GR .
H81B H 1.088775 0.236622 0.379677 0.110 Uiso 1 1 calc GR .
H81C H 1.086661 0.308705 0.361868 0.110 Uiso 1 1 calc GR .
C82 C 1.0911(6) 0.3140(7) 0.4387(4) 0.074(4) Uani 1 1 d . .
H82A H 1.071148 0.337129 0.458107 0.110 Uiso 1 1 calc GR .
H82B H 1.128892 0.340330 0.431022 0.110 Uiso 1 1 calc GR .
H82C H 1.108540 0.270758 0.447337 0.110 Uiso 1 1 calc GR .
C83 C 0.8934(7) 0.3237(7) 0.9164(4) 0.081(5) Uani 1 1 d . .
H83A H 0.941953 0.311023 0.917652 0.121 Uiso 1 1 calc GR .
H83B H 0.865814 0.284838 0.921266 0.121 Uiso 1 1 calc GR .
H83C H 0.887768 0.357960 0.934369 0.121 Uiso 1 1 calc GR .
C84 C 0.7723(7) 0.1685(7) 0.8568(4) 0.075(4) Uani 1 1 d . .
H84A H 0.778190 0.208595 0.871609 0.113 Uiso 1 1 calc GR .
H84B H 0.809210 0.137090 0.864538 0.113 Uiso 1 1 calc GR .
H84C H 0.727720 0.148287 0.859686 0.113 Uiso 1 1 calc GR .
C85 C 0.6522(6) 0.3544(6) 0.8150(3) 0.053(3) Uani 1 1 d . .
H85A H 0.605034 0.370296 0.815661 0.080 Uiso 1 1 calc GR .
H85B H 0.684559 0.386660 0.826886 0.080 Uiso 1 1 calc GR .
H85C H 0.657944 0.311809 0.827444 0.080 Uiso 1 1 calc GR .
C86 C 0.8932(6) 0.2793(6) 0.2250(3) 0.051(3) Uani 1 1 d . .
H86A H 0.943549 0.281285 0.228809 0.077 Uiso 1 1 calc GR .
H86B H 0.875501 0.318671 0.211774 0.077 Uiso 1 1 calc GR .
H86C H 0.878976 0.239554 0.211083 0.077 Uiso 1 1 calc GR .
C87 C 0.9187(6) 0.4073(5) 0.3214(3) 0.048(3) Uani 1 1 d . .
H87A H 0.924648 0.441187 0.303264 0.073 Uiso 1 1 calc GR .
H87B H 0.900583 0.366778 0.309519 0.073 Uiso 1 1 calc GR .
H87C H 0.963216 0.397958 0.335200 0.073 Uiso 1 1 calc GR .
C88 C 0.7880(7) 0.7113(5) 0.4518(3) 0.063(4) Uani 1 1 d . .
H88A H 0.800861 0.713916 0.477834 0.095 Uiso 1 1 calc GR .
H88B H 0.745690 0.736589 0.445363 0.095 Uiso 1 1 calc GR .
H88C H 0.825060 0.729640 0.439254 0.095 Uiso 1 1 calc GR .
C89 C 0.6895(7) 0.5261(6) 0.7852(3) 0.059(3) Uani 1 1 d . .
C90 C 0.7597(7) 0.6286(6) 0.4028(3) 0.054(3) Uani 1 1 d . .
H90A H 0.763928 0.581267 0.397776 0.080 Uiso 1 1 calc GR .
H90B H 0.791605 0.653546 0.389422 0.080 Uiso 1 1 calc GR .
H90C H 0.712503 0.643109 0.395251 0.080 Uiso 1 1 calc GR .
C91 C 1.0588(6) 0.3122(7) 0.7109(4) 0.068(4) Uani 1 1 d . .
H91A H 1.068627 0.358870 0.716561 0.102 Uiso 1 1 calc GR .
H91B H 1.062859 0.304213 0.685426 0.102 Uiso 1 1 calc GR .
H91C H 1.091653 0.284202 0.725666 0.102 Uiso 1 1 calc GR .
C92 C 0.7602(6) 0.2930(8) 0.1393(3) 0.074(4) Uani 1 1 d . .
H92A H 0.759556 0.334294 0.125551 0.112 Uiso 1 1 calc GR .
H92B H 0.785556 0.259146 0.127403 0.112 Uiso 1 1 calc GR .
H92C H 0.782816 0.300588 0.163657 0.112 Uiso 1 1 calc GR .
C93 C 0.9738(10) 0.2232(7) 0.7159(5) 0.121(7) Uani 1 1 d . .
H93A H 0.928215 0.213430 0.723201 0.181 Uiso 1 1 calc GR .
H93B H 1.008919 0.199512 0.731677 0.181 Uiso 1 1 calc GR .
H93C H 0.975470 0.208960 0.691006 0.181 Uiso 1 1 calc GR .
C94 C 0.9473(5) 0.3103(5) 0.5061(3) 0.038(2) Uani 1 1 d . U
C95 C 0.7468(8) 0.5149(10) 0.8876(6) 0.139(8) Uani 1 1 d D .
H95A H 0.772204 0.527854 0.910602 0.209 Uiso 1 1 calc GR .
H95B H 0.722915 0.553539 0.876436 0.209 Uiso 1 1 calc GR .
H95C H 0.778934 0.497433 0.871666 0.209 Uiso 1 1 calc GR .
C96 C 0.5848(11) 0.1227(10) 0.3442(6) 0.146(8) Uani 1 1 d . U
H96A H 0.633222 0.109190 0.347491 0.219 Uiso 1 1 calc GR .
H96B H 0.556731 0.086326 0.333203 0.219 Uiso 1 1 calc GR .
H96C H 0.569684 0.133608 0.367591 0.219 Uiso 1 1 calc GR .
C97 C 0.6196(9) 0.4824(13) 0.8859(8) 0.233(14) Uani 1 1 d D U
H97A H 0.614794 0.510715 0.864480 0.349 Uiso 1 1 d R .
H97B H 0.591544 0.442545 0.881260 0.349 Uiso 1 1 d R .
H97C H 0.604224 0.506665 0.906220 0.349 Uiso 1 1 d R .
C98 C 0.6392(9) 0.2091(8) 0.3084(5) 0.095(5) Uani 1 1 d . U
H98 H 0.681808 0.186683 0.313369 0.114 Uiso 1 1 calc R .
C99 C 0.6968(14) 0.3975(9) 0.9032(5) 0.208(12) Uani 1 1 d D U
H99 H 0.742798 0.382174 0.907515 0.250 Uiso 1 1 calc R .
Dy1 Dy 0.78352(2) 0.38199(2) 0.75719(2) 0.02586(11) Uani 1 1 d . .
Dy2 Dy 0.69698(2) 0.38421(2) 0.65365(2) 0.02059(10) Uani 1 1 d . .
Dy3 Dy 0.69858(2) 0.43134(2) 0.55179(2) 0.01879(10) Uani 1 1 d . .
Dy4 Dy 0.80110(2) 0.41423(2) 0.46899(2) 0.01969(10) Uani 1 1 d . .
Dy5 Dy 0.80231(2) 0.33639(2) 0.37372(2) 0.02374(11) Uani 1 1 d . .
Dy6 Dy 0.73753(2) 0.31279(2) 0.26967(2) 0.02820(11) Uani 1 1 d . .
N1 N 0.5909(4) 0.5036(4) 0.48373(18) 0.0262(16) Uani 1 1 d . .
N2 N 0.6019(3) 0.5006(3) 0.52301(17) 0.0208(15) Uani 1 1 d . .
N3 N 0.6906(4) 0.2319(3) 0.61016(19) 0.0253(16) Uani 1 1 d . .
N4 N 0.6757(4) 0.2589(3) 0.64390(18) 0.0249(16) Uani 1 1 d . .
N5 N 0.7591(3) 0.3091(3) 0.49871(17) 0.0171(14) Uani 1 1 d . .
N6 N 0.6979(4) 0.4296(3) 0.42104(19) 0.0249(16) Uani 1 1 d . .
N7 N 0.7067(4) 0.4184(4) 0.38639(18) 0.0246(16) Uani 1 1 d . .
N8 N 0.7372(4) 0.3155(3) 0.53145(18) 0.0216(15) Uani 1 1 d . .
N9 N 0.6414(4) 0.3980(4) 0.26295(19) 0.0319(18) Uani 1 1 d . .
N10 N 0.6238(4) 0.4294(4) 0.29570(19) 0.0301(18) Uani 1 1 d . .
N11 N 0.8024(3) 0.4606(3) 0.59699(17) 0.0173(14) Uani 1 1 d . .
N12 N 0.7952(3) 0.4601(3) 0.63254(18) 0.0197(15) Uani 1 1 d . .
N13 N 0.8701(4) 0.4734(3) 0.75454(19) 0.0252(16) Uani 1 1 d . .
N14 N 0.8801(4) 0.4971(3) 0.71954(19) 0.0248(16) Uani 1 1 d . .
N15 N 0.9088(4) 0.5072(3) 0.52810(18) 0.0222(15) Uani 1 1 d . .
N16 N 0.8969(4) 0.4927(3) 0.48944(18) 0.0228(15) Uani 1 1 d . .
N17 N 0.8230(4) 0.2159(4) 0.39432(19) 0.0284(17) Uani 1 1 d . .
N18 N 0.8053(4) 0.1985(4) 0.4300(2) 0.0325(18) Uani 1 1 d . .
N19 N 0.7299(4) 0.5542(4) 0.5528(2) 0.0270(17) Uani 1 1 d . .
N20 N 0.7763(4) 0.6404(4) 0.4411(2) 0.0348(19) Uani 1 1 d . .
N21 N 0.4848(4) 0.3234(4) 0.5359(2) 0.0287(17) Uani 1 1 d . .
N22 N 0.6887(4) 0.2793(4) 0.3763(2) 0.0298(17) Uani 1 1 d . .
N23 N 0.5724(4) 0.3633(4) 0.6511(2) 0.0333(18) Uani 1 1 d . .
N24 N 0.9038(4) 0.3447(3) 0.4931(2) 0.0278(17) Uani 1 1 d . .
N25 N 0.7611(4) 0.1031(4) 0.2226(2) 0.0319(18) Uani 1 1 d . .
N26 N 0.7995(5) 0.4091(4) 0.2495(2) 0.042(2) Uani 1 1 d . .
N27 N 0.7752(4) 0.1860(4) 0.8185(2) 0.041(2) Uani 1 1 d . .
N28 N 0.8735(5) 0.2530(4) 0.6243(2) 0.049(2) Uani 1 1 d . .
N29 N 0.9869(5) 0.2960(5) 0.7188(2) 0.051(3) Uani 1 1 d . .
N30 N 1.0361(5) 0.3044(5) 0.4071(2) 0.049(2) Uani 1 1 d . .
N31 N 0.5773(7) 0.1790(7) 0.3215(4) 0.089(4) Uani 1 1 d . U
N32 N 0.7237(4) 0.4807(4) 0.7767(2) 0.038(2) Uani 1 1 d . .
N33 N 0.6949(11) 0.4622(9) 0.8941(6) 0.198(9) Uani 1 1 d D U
O1 O 0.7896(3) 0.2664(3) 0.77660(18) 0.0375(16) Uani 1 1 d . .
O2 O 0.8105(3) 0.3284(3) 0.65583(17) 0.0297(14) Uani 1 1 d . .
O3 O 0.5980(3) 0.3585(3) 0.53750(16) 0.0279(14) Uani 1 1 d . .
O4 O 0.7695(3) 0.5319(3) 0.45572(16) 0.0275(14) Uani 1 1 d . .
O5 O 0.9246(3) 0.3150(3) 0.38328(17) 0.0329(15) Uani 1 1 d . .
O7 O 0.8811(3) 0.3340(3) 0.73374(19) 0.0358(16) Uani 1 1 d . .
O8 O 0.6385(3) 0.2628(3) 0.29095(17) 0.0371(16) Uani 1 1 d . .
O9 O 0.6443(3) 0.4608(3) 0.60175(15) 0.0208(12) Uani 1 1 d . .
O10 O 0.6327(3) 0.4901(3) 0.66973(16) 0.0283(14) Uani 1 1 d . .
O11 O 0.6978(3) 0.3348(3) 0.71135(15) 0.0243(13) Uani 1 1 d . .
O12 O 0.6658(3) 0.3463(3) 0.77753(16) 0.0300(14) Uani 1 1 d . .
O13 O 0.6882(3) 0.4330(3) 0.48932(14) 0.0207(12) Uani 1 1 d . .
O14 O 0.7081(3) 0.3439(3) 0.59560(14) 0.0219(13) Uani 1 1 d . .
O15 O 0.7295(3) 0.3795(3) 0.32125(16) 0.0272(14) Uani 1 1 d . .
O16 O 0.7943(3) 0.3144(3) 0.43442(15) 0.0246(13) Uani 1 1 d . .
O17 O 0.8134(3) 0.2740(3) 0.32192(15) 0.0273(14) Uani 1 1 d . .
O18 O 0.8107(3) 0.4383(3) 0.53011(14) 0.0204(12) Uani 1 1 d . .
O19 O 0.8556(3) 0.4267(3) 0.41715(15) 0.0236(13) Uani 1 1 d . .
O20 O 0.7764(3) 0.4401(3) 0.70051(14) 0.0198(12) Uani 1 1 d . .
O21 O 0.8395(3) 0.3883(3) 0.81175(16) 0.0345(15) Uani 1 1 d . .
O22 O 0.8693(3) 0.4319(3) 0.34631(16) 0.0308(15) Uani 1 1 d . .
O23 O 0.6912(4) 0.3102(3) 0.21272(17) 0.0391(16) Uani 1 1 d . .
O24 O 0.8651(3) 0.2767(3) 0.26057(16) 0.0336(15) Uani 1 1 d . .
O25 O 0.8702(4) 0.3494(4) 0.88030(18) 0.0474(19) Uani 1 1 d . .
O26 O 0.7442(4) 0.1966(3) 0.25600(18) 0.0402(17) Uani 1 1 d . .
O27 O 0.6886(4) 0.2701(4) 0.14129(18) 0.052(2) Uani 1 1 d . .
O28 O 0.6552(10) 0.3522(9) 0.9075(5) 0.208(8) Uani 1 1 d D U
S1 S 0.6409(4) 0.5874(3) 0.79483(12) 0.160(3) Uani 1 1 d . .
S2 S 0.43036(14) 0.35326(17) 0.66068(9) 0.0587(9) Uani 1 1 d . .
S3 S 0.71380(16) 0.69294(13) 0.54232(9) 0.0495(7) Uani 1 1 d . .
S4 S 1.0091(2) 0.2589(2) 0.52456(11) 0.0870(13) Uani 1 1 d . .
S5 S 0.59319(17) 0.23734(19) 0.42396(10) 0.0676(10) Uani 1 1 d . .
S6 S 0.89003(19) 0.5141(2) 0.23374(12) 0.0856(13) Uani 1 1 d . .

loop_
_atom_site_aniso_label
_atom_site_aniso_U_11
_atom_site_aniso_U_22
_atom_site_aniso_U_33
_atom_site_aniso_U_23
_atom_site_aniso_U_13
_atom_site_aniso_U_12
C79 0.083(5) 0.080(5) 0.080(5) -0.001(2) 0.007(2) -0.001(2)
C1 0.015(4) 0.018(4) 0.021(4) 0.000(3) 0.004(3) -0.005(3)
C2 0.027(5) 0.028(5) 0.022(4) -0.004(4) 0.006(4) 0.001(4)
C3 0.047(6) 0.048(6) 0.012(4) 0.002(4) 0.010(4) 0.002(5)
C4 0.043(6) 0.025(5) 0.031(5) -0.006(4) 0.001(4) 0.004(4)
C5 0.024(5) 0.023(4) 0.030(5) 0.002(4) 0.001(4) 0.002(4)
C6 0.037(6) 0.031(5) 0.034(5) -0.006(4) 0.007(4) 0.008(4)
C7 0.020(4) 0.029(5) 0.021(4) -0.002(4) 0.001(4) -0.003(4)
C8 0.028(5) 0.035(5) 0.029(5) 0.006(4) 0.000(4) 0.004(4)
C9 0.026(5) 0.024(4) 0.028(5) -0.003(4) 0.011(4) 0.001(4)
C10 0.024(5) 0.030(5) 0.032(5) 0.005(4) 0.003(4) -0.005(4)
C11 0.059(7) 0.037(6) 0.038(6) 0.004(5) 0.031(5) -0.019(5)
C12 0.037(5) 0.021(4) 0.025(5) 0.001(4) 0.009(4) -0.008(4)
C13 0.046(6) 0.040(6) 0.026(5) 0.007(4) 0.015(5) -0.003(5)
C14 0.037(6) 0.036(5) 0.037(6) 0.012(5) 0.003(5) -0.011(5)
C15 0.022(5) 0.025(4) 0.028(5) 0.011(4) 0.001(4) -0.003(4)
C16 0.027(5) 0.023(4) 0.016(4) -0.005(4) 0.004(4) -0.003(4)
C17 0.022(5) 0.025(4) 0.022(4) -0.002(4) 0.002(4) -0.009(4)
C18 0.030(5) 0.018(4) 0.021(4) -0.001(4) 0.002(4) -0.008(4)
C19 0.018(4) 0.022(4) 0.022(4) -0.003(4) 0.002(3) -0.002(4)
C20 0.031(5) 0.025(5) 0.017(4) -0.002(4) 0.002(4) -0.009(4)
C21 0.026(5) 0.030(5) 0.019(4) -0.002(4) 0.002(4) -0.007(4)
C22 0.038(6) 0.031(5) 0.029(5) 0.005(4) 0.002(4) -0.011(4)
C23 0.035(5) 0.024(5) 0.019(4) -0.006(4) 0.005(4) -0.004(4)
C24 0.016(4) 0.020(4) 0.024(4) -0.004(4) 0.005(3) 0.007(3)
C25 0.020(4) 0.019(4) 0.020(4) -0.002(3) 0.004(4) 0.004(4)
C26 0.018(4) 0.017(4) 0.023(4) -0.003(3) 0.003(3) -0.002(3)
C27 0.026(5) 0.040(5) 0.020(4) 0.002(4) 0.009(4) -0.003(4)
C28 0.025(4) 0.012(4) 0.022(4) -0.003(3) 0.007(4) -0.002(3)
C29 0.041(6) 0.024(5) 0.026(5) -0.002(4) 0.000(4) 0.005(4)
C30 0.036(5) 0.024(5) 0.028(5) -0.005(4) 0.002(4) -0.002(4)
C31 0.032(5) 0.020(4) 0.032(5) -0.001(4) 0.006(4) -0.004(4)
C32 0.026(5) 0.031(5) 0.029(5) 0.005(4) 0.004(4) 0.003(4)
C33 0.040(6) 0.025(5) 0.034(5) 0.003(4) 0.015(5) -0.001(4)
C34 0.036(5) 0.037(5) 0.027(5) -0.010(4) 0.011(4) -0.009(4)
C35 0.040(6) 0.030(5) 0.029(5) -0.008(4) 0.006(4) -0.004(4)
C36 0.030(5) 0.034(5) 0.024(5) 0.005(4) 0.001(4) -0.006(4)
C37 0.040(6) 0.038(5) 0.029(5) -0.013(4) 0.003(4) -0.002(5)
C38 0.021(4) 0.022(4) 0.021(4) -0.001(4) -0.002(3) -0.006(4)
C39 0.042(6) 0.018(4) 0.034(5) -0.007(4) 0.003(4) 0.003(4)
C40 0.047(6) 0.016(4) 0.026(5) -0.003(4) 0.003(4) -0.001(4)
C41 0.048(6) 0.030(5) 0.038(6) -0.006(4) 0.008(5) 0.003(5)
C42 0.027(5) 0.042(6) 0.031(5) 0.005(4) 0.006(4) -0.002(4)
C43 0.049(6) 0.015(4) 0.027(5) -0.007(4) 0.007(4) -0.004(4)
C44 0.041(6) 0.034(5) 0.019(4) 0.005(4) 0.005(4) -0.001(5)
C45 0.042(6) 0.031(5) 0.038(6) -0.004(5) -0.007(5) 0.008(5)
C46 0.035(6) 0.026(5) 0.024(5) 0.011(4) 0.008(4) 0.009(4)
C47 0.020(4) 0.026(4) 0.024(4) -0.001(4) 0.007(4) -0.011(4)
C48 0.033(5) 0.027(5) 0.027(5) -0.005(4) 0.002(4) -0.005(4)
C49 0.024(5) 0.025(5) 0.033(5) -0.001(4) -0.001(4) -0.004(4)
C50 0.026(5) 0.027(5) 0.017(4) -0.005(4) 0.005(4) 0.003(4)
C51 0.055(7) 0.036(5) 0.026(5) 0.009(4) 0.001(5) -0.017(5)
C52 0.022(5) 0.032(5) 0.024(5) -0.003(4) 0.006(4) -0.005(4)
C53 0.035(6) 0.033(5) 0.032(5) -0.002(4) -0.008(4) -0.008(5)
C54 0.045(6) 0.021(4) 0.030(5) -0.006(4) 0.006(4) -0.015(4)
C55 0.038(6) 0.043(6) 0.027(5) -0.004(4) -0.004(4) -0.022(5)
C56 0.038(6) 0.043(6) 0.057(7) 0.013(6) -0.001(5) 0.012(5)
C57 0.023(5) 0.034(5) 0.041(6) -0.007(5) 0.004(4) -0.006(4)
C58 0.049(6) 0.043(6) 0.023(5) 0.003(5) -0.003(5) -0.009(5)
C59 0.037(5) 0.041(6) 0.024(5) -0.012(4) 0.012(4) 0.004(5)
C60 0.069(8) 0.045(6) 0.027(5) 0.000(5) -0.012(5) -0.002(6)
C61 0.042(6) 0.050(6) 0.025(5) 0.007(5) -0.002(4) -0.014(5)
C62 0.036(6) 0.041(6) 0.057(7) -0.014(5) 0.009(5) 0.002(5)
C63 0.047(7) 0.084(9) 0.027(6) -0.010(6) -0.006(5) -0.017(7)
C64 0.059(7) 0.037(6) 0.029(5) 0.010(5) -0.015(5) -0.008(5)
C65 0.060(7) 0.032(5) 0.037(6) 0.004(5) -0.006(5) -0.005(5)
C66 0.028(6) 0.044(6) 0.057(7) 0.007(6) -0.008(5) -0.001(5)
C67 0.039(6) 0.042(6) 0.049(7) -0.012(5) -0.001(5) -0.005(5)
C68 0.045(6) 0.045(6) 0.029(5) 0.015(5) 0.010(5) -0.006(5)
C69 0.042(6) 0.046(6) 0.037(6) -0.011(5) 0.019(5) -0.002(5)
C70 0.035(6) 0.049(6) 0.067(8) 0.015(6) 0.018(6) -0.002(5)
C71 0.040(6) 0.048(6) 0.045(6) -0.004(5) 0.016(5) -0.008(5)
C72 0.030(6) 0.068(8) 0.061(8) 0.001(6) 0.009(5) -0.014(6)
C73 0.104(12) 0.042(7) 0.044(7) 0.006(6) -0.003(7) 0.008(7)
C74 0.069(8) 0.049(7) 0.029(5) -0.010(5) -0.012(5) -0.024(6)
C75 0.053(7) 0.057(7) 0.062(8) -0.017(6) 0.009(6) -0.022(6)
C76 0.061(8) 0.029(6) 0.072(8) -0.007(6) -0.022(7) 0.010(5)
C77 0.060(8) 0.053(7) 0.042(6) -0.017(5) 0.016(6) 0.004(6)
C78 0.106(12) 0.045(7) 0.093(11) -0.002(7) 0.036(9) 0.036(8)
C80 0.059(8) 0.041(7) 0.090(10) 0.017(7) -0.005(7) 0.004(6)
C81 0.053(8) 0.098(10) 0.071(9) -0.051(8) 0.013(7) 0.018(7)
C82 0.042(7) 0.078(9) 0.098(11) -0.017(8) -0.005(7) 0.011(7)
C83 0.089(10) 0.070(9) 0.075(10) 0.040(8) -0.025(8) -0.044(8)
C84 0.070(9) 0.079(9) 0.081(10) 0.056(8) 0.028(8) 0.036(8)
C85 0.054(7) 0.082(8) 0.027(5) -0.001(6) 0.017(5) -0.008(6)
C86 0.070(8) 0.058(7) 0.032(6) 0.003(5) 0.029(6) 0.014(6)
C87 0.061(7) 0.062(7) 0.025(5) -0.021(5) 0.020(5) -0.030(6)
C88 0.098(10) 0.041(7) 0.055(8) -0.004(6) 0.032(7) -0.001(7)
C89 0.089(10) 0.061(8) 0.025(6) -0.002(6) 0.003(6) 0.015(7)
C90 0.076(9) 0.051(7) 0.031(6) 0.008(5) -0.002(6) -0.009(6)
C91 0.033(6) 0.093(10) 0.077(9) 0.027(8) 0.003(6) 0.005(7)
C92 0.054(8) 0.124(12) 0.046(7) -0.023(8) 0.006(6) 0.002(8)
C93 0.166(19) 0.046(9) 0.140(17) 0.001(10) -0.032(14) -0.029(10)
C94 0.038(2) 0.038(2) 0.038(2) -0.0009(10) 0.0044(10) 0.0002(10)
C95 0.090(14) 0.133(17) 0.20(2) -0.001(17) 0.023(15) -0.004(13)
C96 0.147(8) 0.146(8) 0.146(8) 0.001(2) 0.018(2) -0.001(2)
C97 0.233(14) 0.233(14) 0.232(14) 0.000(2) 0.026(3) 0.001(2)
C98 0.095(5) 0.095(5) 0.095(5) -0.0003(10) 0.0106(12) -0.0001(10)
C99 0.209(12) 0.208(12) 0.208(12) 0.0000(10) 0.0231(17) 0.0002(10)
Dy1 0.0278(2) 0.0253(2) 0.0239(2) 0.00180(18) 0.00021(18) -0.00119(18)
Dy2 0.0229(2) 0.0212(2) 0.0181(2) -0.00011(16) 0.00409(16) -0.00305(17)
Dy3 0.0187(2) 0.0209(2) 0.01713(19) 0.00008(16) 0.00396(16) -0.00097(16)
Dy4 0.0208(2) 0.0215(2) 0.0173(2) -0.00286(16) 0.00463(16) -0.00257(16)
Dy5 0.0264(2) 0.0260(2) 0.0191(2) -0.00468(17) 0.00359(17) -0.00271(18)
Dy6 0.0355(3) 0.0275(2) 0.0217(2) -0.00529(18) 0.00356(19) -0.00747(19)
N1 0.031(4) 0.032(4) 0.016(4) 0.000(3) 0.000(3) -0.001(3)
N2 0.018(4) 0.029(4) 0.015(3) -0.001(3) 0.002(3) -0.008(3)
N3 0.034(4) 0.021(4) 0.022(4) -0.002(3) 0.007(3) -0.009(3)
N4 0.029(4) 0.029(4) 0.017(4) 0.004(3) 0.004(3) -0.005(3)
N5 0.017(3) 0.018(3) 0.016(3) -0.007(3) 0.000(3) -0.004(3)
N6 0.026(4) 0.024(4) 0.025(4) -0.007(3) 0.001(3) -0.001(3)
N7 0.030(4) 0.031(4) 0.012(3) 0.001(3) -0.002(3) -0.001(3)
N8 0.024(4) 0.022(4) 0.019(4) -0.002(3) 0.007(3) 0.000(3)
N9 0.041(5) 0.038(4) 0.017(4) -0.004(3) 0.007(3) -0.016(4)
N10 0.037(5) 0.033(4) 0.020(4) -0.008(3) 0.004(3) -0.003(4)
N11 0.022(4) 0.014(3) 0.016(3) 0.000(3) 0.002(3) 0.000(3)
N12 0.021(4) 0.018(3) 0.021(4) -0.002(3) 0.004(3) 0.000(3)
N13 0.032(4) 0.023(4) 0.021(4) 0.001(3) 0.004(3) -0.006(3)
N14 0.031(4) 0.019(4) 0.025(4) 0.000(3) 0.010(3) 0.000(3)
N15 0.025(4) 0.023(4) 0.019(4) -0.007(3) 0.004(3) -0.004(3)
N16 0.027(4) 0.022(4) 0.019(4) -0.004(3) 0.004(3) -0.009(3)
N17 0.034(4) 0.027(4) 0.023(4) -0.009(3) 0.000(3) 0.002(3)
N18 0.040(5) 0.034(4) 0.024(4) -0.004(3) 0.009(4) 0.000(4)
N19 0.025(4) 0.027(4) 0.029(4) 0.000(3) 0.003(3) -0.003(3)
N20 0.049(5) 0.024(4) 0.032(4) 0.002(4) 0.009(4) -0.001(4)
N21 0.027(4) 0.027(4) 0.032(4) -0.001(3) 0.004(3) -0.010(3)
N22 0.028(4) 0.034(4) 0.027(4) -0.005(4) 0.006(3) -0.013(4)
N23 0.028(5) 0.036(4) 0.037(5) 0.000(4) 0.012(4) -0.001(4)
N24 0.026(4) 0.026(4) 0.033(4) 0.008(3) 0.010(3) 0.003(3)
N25 0.033(4) 0.028(4) 0.033(4) -0.012(4) -0.005(4) -0.002(3)
N26 0.049(5) 0.035(5) 0.045(5) -0.005(4) 0.015(4) -0.016(4)
N27 0.040(5) 0.024(4) 0.057(6) 0.016(4) 0.003(4) -0.005(4)
N28 0.060(6) 0.038(5) 0.049(6) -0.005(4) 0.012(5) -0.002(5)
N29 0.050(6) 0.069(7) 0.033(5) -0.012(5) -0.006(4) 0.038(5)
N30 0.043(5) 0.060(6) 0.046(5) -0.022(5) 0.008(4) 0.003(5)
N31 0.089(4) 0.090(4) 0.089(4) 0.0000(10) 0.0103(11) -0.0002(10)
N32 0.048(5) 0.031(4) 0.036(5) -0.001(4) 0.012(4) 0.001(4)
N33 0.188(12) 0.203(12) 0.203(12) 0.014(9) 0.026(9) 0.004(9)
O1 0.043(4) 0.035(4) 0.032(4) 0.007(3) -0.008(3) -0.004(3)
O2 0.027(3) 0.024(3) 0.036(4) 0.000(3) -0.002(3) 0.007(3)
O3 0.026(3) 0.031(3) 0.028(3) 0.000(3) 0.008(3) 0.002(3)
O4 0.027(3) 0.023(3) 0.032(3) 0.001(3) 0.003(3) -0.004(3)
O5 0.026(3) 0.040(4) 0.033(4) -0.013(3) 0.001(3) -0.001(3)
O7 0.026(4) 0.031(4) 0.052(4) 0.007(3) 0.012(3) 0.000(3)
O8 0.049(4) 0.030(3) 0.032(4) -0.002(3) 0.002(3) -0.015(3)
O9 0.017(3) 0.024(3) 0.022(3) 0.000(2) 0.005(2) 0.001(2)
O10 0.034(4) 0.027(3) 0.025(3) -0.003(3) 0.008(3) 0.006(3)
O11 0.028(3) 0.021(3) 0.023(3) 0.003(3) 0.001(3) -0.007(3)
O12 0.037(4) 0.034(3) 0.021(3) -0.001(3) 0.013(3) -0.006(3)
O13 0.019(3) 0.027(3) 0.015(3) -0.001(2) -0.002(2) -0.001(3)
O14 0.033(3) 0.018(3) 0.016(3) 0.001(2) 0.007(3) -0.006(3)
O15 0.030(3) 0.030(3) 0.023(3) -0.008(3) 0.006(3) -0.007(3)
O16 0.033(3) 0.024(3) 0.017(3) -0.004(3) 0.005(3) -0.007(3)
O17 0.033(3) 0.027(3) 0.023(3) -0.006(3) 0.009(3) 0.001(3)
O18 0.021(3) 0.027(3) 0.014(3) -0.002(2) 0.006(2) -0.003(3)
O19 0.022(3) 0.029(3) 0.022(3) -0.010(3) 0.010(3) -0.012(3)
O20 0.016(3) 0.027(3) 0.016(3) -0.001(2) -0.003(2) -0.003(2)
O21 0.048(4) 0.036(4) 0.018(3) -0.001(3) 0.000(3) -0.009(3)
O22 0.035(4) 0.038(4) 0.020(3) 0.000(3) 0.004(3) -0.013(3)
O23 0.053(4) 0.036(4) 0.029(4) -0.003(3) 0.004(3) -0.009(3)
O24 0.042(4) 0.033(4) 0.026(3) -0.006(3) 0.009(3) -0.003(3)
O25 0.053(5) 0.054(5) 0.033(4) 0.006(4) -0.005(3) -0.013(4)
O26 0.057(5) 0.032(4) 0.031(4) -0.012(3) 0.003(3) -0.007(3)
O27 0.066(5) 0.059(5) 0.030(4) -0.025(4) -0.003(4) -0.006(4)
O28 0.191(14) 0.174(13) 0.265(16) 0.011(12) 0.043(13) -0.042(11)
S1 0.273(8) 0.141(4) 0.063(3) -0.014(3) 0.005(4) 0.156(5)
S2 0.0305(15) 0.072(2) 0.077(2) 0.0304(18) 0.0212(15) 0.0042(14)
S3 0.0586(19) 0.0283(13) 0.0617(19) 0.0011(13) 0.0067(15) 0.0110(13)
S4 0.084(3) 0.085(3) 0.086(3) -0.022(2) -0.015(2) 0.054(2)
S5 0.0463(18) 0.090(2) 0.070(2) 0.029(2) 0.0212(16) 0.0148(18)
S6 0.061(2) 0.087(3) 0.109(3) 0.046(2) 0.011(2) -0.024(2)

loop_
_atom_type_symbol
_atom_type_description
_atom_type_scat_dispersion_real
_atom_type_scat_dispersion_imag
_atom_type_scat_source
C C 0.0033 0.0016 'International Tables Vol C Tables 4.2.6.8 and 6.1.1.4'
H H 0.0000 0.0000 'International Tables Vol C Tables 4.2.6.8 and 6.1.1.4'
Dy Dy -0.1892 4.4098 'International Tables Vol C Tables 4.2.6.8 and 6.1.1.4'
N N 0.0061 0.0033 'International Tables Vol C Tables 4.2.6.8 and 6.1.1.4'
O O 0.0106 0.0060 'International Tables Vol C Tables 4.2.6.8 and 6.1.1.4'
S S 0.1246 0.1234 'International Tables Vol C Tables 4.2.6.8 and 6.1.1.4'

loop_
_geom_angle_atom_site_label_1
_geom_angle_atom_site_label_2
_geom_angle_atom_site_label_3
_geom_angle
C7 C1 C2 116.4(7)
O9 C1 C2 126.1(7)
O9 C1 C7 117.6(7)
C1 C2 C5 126.6(7)
C8 C2 C1 119.6(8)
C8 C2 C5 113.8(8)
C7 C4 C6 121.0(9)
N2 C5 C2 125.5(8)
C4 C6 C8 117.2(8)
C4 C7 C1 122.6(8)
C4 C7 O10 122.4(8)
O10 C7 C1 114.9(7)
C2 C8 C6 123.0(9)
C13 C9 C15 122.6(8)
C13 C9 O12 124.9(8)
O12 C9 C15 112.5(7)
C14 C10 C12 115.6(8)
C14 C10 C15 120.0(8)
C15 C10 C12 124.2(7)
C14 C11 C13 121.1(8)
N4 C12 C10 124.0(8)
C9 C13 C11 119.6(8)
C11 C14 C10 119.8(9)
C9 C15 C10 116.8(7)
O11 C15 C9 119.1(8)
O11 C15 C10 124.0(8)
N3 C16 C38 120.2(7)
N3 C16 O14 126.5(7)
O14 C16 C38 113.3(7)
N1 C17 C19 118.6(8)
N1 C17 O13 128.0(8)
O13 C17 C19 113.3(7)
N10 C18 C21 115.9(8)
N10 C18 O15 127.0(8)
O15 C18 C21 117.1(8)
C42 C19 C17 125.7(7)
N6 C19 C17 111.0(7)
N6 C19 C42 123.2(8)
C40 C20 C23 127.2(8)
N5 C20 C23 110.0(7)
N5 C20 C40 122.8(7)
C36 C21 C18 126.2(8)
N7 C21 C18 112.8(7)
N7 C21 C36 121.0(8)
N9 C22 C55 125.6(9)
N18 C23 C20 118.7(8)
N18 C23 O16 125.4(7)
O16 C23 C20 115.8(7)
C48 C24 C25 124.5(8)
N12 C24 C25 114.9(7)
N12 C24 C48 120.1(7)
N14 C25 C24 115.7(7)
N14 C25 O20 128.7(7)
O20 C25 C24 115.6(7)
N15 C26 C28 119.8(7)
N15 C26 O18 126.8(7)
O18 C26 C28 113.4(7)
C48 C27 C28 117.6(8)
C27 C28 C26 126.9(7)
N11 C28 C26 111.7(7)
N11 C28 C27 121.4(7)
C31 C29 C58 116.3(9)
O21 C29 C31 123.5(8)
O21 C29 C58 120.1(8)
N13 C30 C31 125.8(8)
C29 C31 C30 122.4(8)
C65 C31 C29 120.7(8)
C65 C31 C30 116.8(8)
N19 C32 S3 177.9(9)
O4 C33 N20 122.3(9)
C39 C34 C35 119.1(8)
O17 C34 C35 115.9(8)
O17 C34 C39 124.8(8)
C59 C35 C34 120.9(9)
C59 C35 O24 125.7(8)
O24 C35 C34 113.3(8)
C42 C36 C21 119.3(8)
N17 C37 C39 125.0(9)
C43 C38 C16 124.9(7)
N8 C38 C16 114.0(7)
N8 C38 C43 121.0(7)
C34 C39 C37 123.9(8)
C41 C39 C34 118.2(9)
C41 C39 C37 117.8(9)
C20 C40 C43 117.6(8)
C62 C41 C39 122.7(10)
C36 C42 C19 115.5(8)
C40 C43 C38 117.1(8)
O3 C44 N21 125.0(9)
N22 C45 S5 179.3(9)
N23 C46 S2 176.2(9)
C49 C47 C52 118.2(7)
O19 C47 C49 118.6(7)
O19 C47 C52 123.1(7)
C27 C48 C24 119.0(8)
C47 C49 O22 116.0(7)
C68 C49 C47 123.4(8)
C68 C49 O22 120.6(8)
N16 C50 C52 124.9(8)
C54 C51 C68 119.3(8)
C50 C52 C47 128.4(8)
C54 C52 C47 116.7(8)
C54 C52 C50 114.9(8)
C67 C53 C55 115.5(9)
O23 C53 C55 124.3(9)
O23 C53 C67 120.2(9)
C51 C54 C52 123.1(8)
C53 C55 C22 121.9(9)
C53 C55 C61 121.5(9)
C61 C55 C22 116.6(9)
N26 C56 S6 176.4(11)
O26 C57 N25 123.5(9)
C64 C58 C29 122.1(9)
C64 C58 O25 126.3(9)
O25 C58 C29 111.5(8)
C35 C59 C62 119.6(8)
C61 C60 C63 120.4(10)
C60 C61 C55 120.2(10)
C41 C62 C59 119.3(9)
C67 C63 C60 119.2(10)
C58 C64 C74 121.3(9)
C74 C65 C31 118.9(9)
N27 C66 O1 128.1(11)
C63 C67 C53 123.1(10)
C63 C67 O27 118.2(10)
O27 C67 C53 118.6(9)
C49 C68 C51 118.5(9)
O5 C69 N30 124.1(9)
O2 C71 N28 124.8(9)
N29 C73 O7 123.1(11)
C65 C74 C64 120.6(10)
N32 C89 S1 177.2(11)
N24 C94 S4 178.6(10)
O8 C98 N31 123.9(15)
O28 C99 N33 138(3)
N13 Dy1 Dy2 99.55(16)
N13 Dy1 O12 146.7(2)
N32 Dy1 Dy2 96.4(2)
N32 Dy1 N13 76.2(3)
N32 Dy1 O12 71.0(2)
O1 Dy1 Dy2 107.21(15)
O1 Dy1 N13 134.6(2)
O1 Dy1 N32 134.0(2)
O1 Dy1 O11 81.0(2)
O1 Dy1 O12 70.4(2)
O7 Dy1 Dy2 85.38(17)
O7 Dy1 N13 73.4(2)
O7 Dy1 N32 149.4(2)
O7 Dy1 O1 73.0(2)
O7 Dy1 O11 95.6(2)
O7 Dy1 O12 139.6(2)
O7 Dy1 O20 81.1(2)
O11 Dy1 Dy2 32.39(13)
O11 Dy1 N13 131.9(2)
O11 Dy1 N32 102.2(2)
O11 Dy1 O12 62.58(18)
O12 Dy1 Dy2 89.62(14)
O20 Dy1 Dy2 34.68(13)
O20 Dy1 N13 65.3(2)
O20 Dy1 N32 83.3(2)
O20 Dy1 O1 136.2(2)
O20 Dy1 O11 66.83(18)
O20 Dy1 O12 115.13(19)
O21 Dy1 Dy2 173.63(16)
O21 Dy1 N13 74.2(2)
O21 Dy1 N32 83.3(3)
O21 Dy1 O1 77.2(2)
O21 Dy1 O7 91.6(2)
O21 Dy1 O11 153.9(2)
O21 Dy1 O12 96.3(2)
O21 Dy1 O20 139.2(2)
Dy3 Dy2 Dy1 151.889(14)
N4 Dy2 Dy1 99.66(15)
N4 Dy2 Dy3 96.82(15)
N4 Dy2 N12 129.5(2)
N4 Dy2 O9 115.6(2)
N4 Dy2 O10 140.2(2)
N12 Dy2 Dy1 92.96(15)
N12 Dy2 Dy3 59.09(15)
N23 Dy2 Dy1 109.99(19)
N23 Dy2 Dy3 96.75(19)
N23 Dy2 N4 71.6(2)
N23 Dy2 N12 146.6(2)
N23 Dy2 O2 143.1(2)
N23 Dy2 O9 76.4(2)
N23 Dy2 O10 69.3(2)
N23 Dy2 O20 130.1(2)
O2 Dy2 Dy1 71.72(14)
O2 Dy2 Dy3 92.22(14)
O2 Dy2 N4 71.9(2)
O2 Dy2 N12 66.2(2)
O2 Dy2 O9 124.93(18)
O2 Dy2 O10 145.5(2)
O9 Dy2 Dy1 143.92(12)
O9 Dy2 Dy3 34.75(11)
O9 Dy2 N12 70.94(19)
O10 Dy2 Dy1 87.07(14)
O10 Dy2 Dy3 94.67(13)
O10 Dy2 N12 88.70(19)
O10 Dy2 O9 61.29(18)
O11 Dy2 Dy1 33.58(13)
O11 Dy2 Dy3 169.16(13)
O11 Dy2 N4 72.7(2)
O11 Dy2 N12 125.6(2)
O11 Dy2 N23 82.6(2)
O11 Dy2 O2 82.2(2)
O11 Dy2 O9 152.75(18)
O11 Dy2 O10 95.19(19)
O11 Dy2 O20 66.96(18)
O14 Dy2 Dy1 143.83(14)
O14 Dy2 Dy3 34.65(13)
O14 Dy2 N4 63.92(19)
O14 Dy2 N12 77.32(19)
O14 Dy2 N23 95.6(2)
O14 Dy2 O2 72.5(2)
O14 Dy2 O9 65.59(18)
O14 Dy2 O10 126.77(19)
O14 Dy2 O11 134.53(18)
O14 Dy2 O20 134.02(18)
O20 Dy2 Dy1 33.62(12)
O20 Dy2 Dy3 120.20(12)
O20 Dy2 N4 128.6(2)
O20 Dy2 N12 61.88(19)
O20 Dy2 O2 72.29(19)
O20 Dy2 O9 114.92(18)
O20 Dy2 O10 75.02(19)
Dy4 Dy3 Dy2 144.203(14)
N2 Dy3 Dy2 117.81(15)
N2 Dy3 Dy4 97.98(15)
N2 Dy3 N8 127.5(2)
N2 Dy3 N11 131.4(2)
N2 Dy3 N19 68.3(2)
N8 Dy3 Dy2 95.71(15)
N8 Dy3 Dy4 59.63(14)
N11 Dy3 Dy2 60.45(14)
N11 Dy3 Dy4 96.07(14)
N11 Dy3 N8 99.5(2)
N19 Dy3 Dy2 104.40(17)
N19 Dy3 Dy4 87.37(16)
N19 Dy3 N8 143.3(2)
N19 Dy3 N11 66.2(2)
O3 Dy3 Dy2 88.50(14)
O3 Dy3 Dy4 104.10(13)
O3 Dy3 N2 72.2(2)
O3 Dy3 N8 69.5(2)
O3 Dy3 N11 146.6(2)
O3 Dy3 N19 140.0(2)
O9 Dy3 Dy2 39.64(14)
O9 Dy3 Dy4 169.84(13)
O9 Dy3 N2 79.2(2)
O9 Dy3 N8 129.7(2)
O9 Dy3 N11 79.0(2)
O9 Dy3 N19 82.5(2)
O9 Dy3 O3 84.42(19)
O9 Dy3 O14 69.39(19)
O9 Dy3 O18 139.80(19)
O13 Dy3 Dy2 165.74(13)
O13 Dy3 Dy4 36.40(14)
O13 Dy3 N2 65.2(2)
O13 Dy3 N8 73.4(2)
O13 Dy3 N11 129.43(19)
O13 Dy3 N19 89.7(2)
O13 Dy3 O3 79.15(19)
O13 Dy3 O9 143.85(19)
O13 Dy3 O14 133.47(19)
O13 Dy3 O18 69.17(19)
O14 Dy3 Dy2 33.82(13)
O14 Dy3 Dy4 118.05(13)
O14 Dy3 N2 134.7(2)
O14 Dy3 N8 62.25(19)
O14 Dy3 N11 73.92(19)
O14 Dy3 N19 134.7(2)
O14 Dy3 O3 73.1(2)
O14 Dy3 O18 105.41(19)
O18 Dy3 Dy2 116.28(13)
O18 Dy3 Dy4 34.24(13)
O18 Dy3 N2 119.52(19)
O18 Dy3 N8 69.6(2)
O18 Dy3 N11 61.83(19)
O18 Dy3 N19 74.0(2)
O18 Dy3 O3 133.70(18)
Dy3 Dy4 Dy5 145.126(14)
N5 Dy4 Dy3 60.77(14)
N5 Dy4 Dy5 95.55(14)
N6 Dy4 Dy3 96.40(16)
N6 Dy4 Dy5 59.55(15)
N6 Dy4 N5 97.9(2)
N16 Dy4 Dy3 97.72(15)
N16 Dy4 Dy5 117.00(15)
N16 Dy4 N5 130.8(2)
N16 Dy4 N6 129.8(2)
N16 Dy4 N24 72.9(2)
N24 Dy4 Dy3 102.97(16)
N24 Dy4 Dy5 90.96(17)
N24 Dy4 N5 70.6(2)
N24 Dy4 N6 147.9(2)
O4 Dy4 Dy3 86.31(13)
O4 Dy4 Dy5 103.23(14)
O4 Dy4 N5 142.10(19)
O4 Dy4 N6 65.6(2)
O4 Dy4 N16 67.6(2)
O4 Dy4 N24 140.3(2)
O13 Dy4 Dy3 34.36(13)
O13 Dy4 Dy5 116.38(13)
O13 Dy4 N5 69.55(19)
O13 Dy4 N6 62.0(2)
O13 Dy4 N16 118.5(2)
O13 Dy4 N24 133.1(2)
O13 Dy4 O4 72.64(18)
O16 Dy4 Dy3 120.23(13)
O16 Dy4 Dy5 34.00(13)
O16 Dy4 N5 62.39(19)
O16 Dy4 N6 74.4(2)
O16 Dy4 N16 133.9(2)
O16 Dy4 N24 73.7(2)
O16 Dy4 O4 134.3(2)
O16 Dy4 O13 107.53(19)
O18 Dy4 Dy3 35.94(13)
O18 Dy4 Dy5 167.32(14)
O18 Dy4 N5 75.08(19)
O18 Dy4 N6 129.4(2)
O18 Dy4 N16 65.9(2)
O18 Dy4 N24 78.0(2)
O18 Dy4 O4 89.31(19)
O18 Dy4 O13 68.83(19)
O18 Dy4 O16 134.57(19)
O18 Dy4 O19 143.33(19)
O19 Dy4 Dy3 168.07(14)
O19 Dy4 Dy5 39.85(13)
O19 Dy4 N5 130.31(19)
O19 Dy4 N6 78.6(2)
O19 Dy4 N16 77.9(2)
O19 Dy4 N24 86.5(2)
O19 Dy4 O4 81.77(19)
O19 Dy4 O13 139.1(2)
O19 Dy4 O16 69.14(18)
Dy4 Dy5 Dy6 155.180(15)
N7 Dy5 Dy4 59.69(15)
N7 Dy5 Dy6 95.61(15)
N7 Dy5 O19 71.4(2)
N7 Dy5 O22 90.2(2)
N17 Dy5 Dy4 97.14(15)
N17 Dy5 Dy6 101.65(16)
N17 Dy5 N7 130.2(2)
N17 Dy5 O19 116.2(2)
N17 Dy5 O22 138.6(2)
N22 Dy5 Dy4 93.13(17)
N22 Dy5 Dy6 78.26(17)
N22 Dy5 N7 68.0(2)
N22 Dy5 N17 70.4(2)
N22 Dy5 O19 126.6(2)
N22 Dy5 O22 147.1(2)
O5 Dy5 Dy4 92.45(15)
O5 Dy5 Dy6 108.98(15)
O5 Dy5 N7 144.3(2)
O5 Dy5 N17 70.5(2)
O5 Dy5 N22 140.9(2)
O5 Dy5 O15 131.2(2)
O5 Dy5 O19 73.12(19)
O5 Dy5 O22 70.0(2)
O15 Dy5 Dy4 121.79(13)
O15 Dy5 Dy6 33.66(13)
O15 Dy5 N7 63.3(2)
O15 Dy5 N17 129.3(2)
O15 Dy5 N22 75.9(2)
O15 Dy5 O19 114.24(19)
O15 Dy5 O22 72.23(19)
O16 Dy5 Dy4 34.92(14)
O16 Dy5 Dy6 151.44(14)
O16 Dy5 N7 79.4(2)
O16 Dy5 N17 63.5(2)
O16 Dy5 N22 73.8(2)
O16 Dy5 O5 89.6(2)
O16 Dy5 O15 138.6(2)
O16 Dy5 O17 136.4(2)
O16 Dy5 O19 65.72(18)
O16 Dy5 O22 127.88(19)
O17 Dy5 Dy4 169.80(15)
O17 Dy5 Dy6 34.53(15)
O17 Dy5 N7 129.3(2)
O17 Dy5 N17 73.3(2)
O17 Dy5 N22 87.0(2)
O17 Dy5 O5 81.1(2)
O17 Dy5 O15 68.1(2)
O17 Dy5 O19 146.35(19)
O17 Dy5 O22 88.66(19)
O19 Dy5 Dy4 35.24(12)
O19 Dy5 Dy6 139.52(13)
O19 Dy5 O22 62.57(18)
O22 Dy5 Dy4 96.62(13)
O22 Dy5 Dy6 79.83(13)
N9 Dy6 Dy5 99.62(16)
N9 Dy6 O24 150.2(2)
N26 Dy6 Dy5 95.2(2)
N26 Dy6 N9 79.5(3)
N26 Dy6 O24 71.1(2)
O8 Dy6 Dy5 84.66(15)
O8 Dy6 N9 72.6(2)
O8 Dy6 N26 151.7(3)
O8 Dy6 O17 92.3(2)
O8 Dy6 O24 137.0(2)
O8 Dy6 O26 74.1(2)
O15 Dy6 Dy5 34.96(15)
O15 Dy6 N9 65.2(2)
O15 Dy6 N26 83.1(2)
O15 Dy6 O8 80.8(2)
O15 Dy6 O17 67.7(2)
O15 Dy6 O24 114.0(2)
O15 Dy6 O26 137.4(2)
O17 Dy6 Dy5 32.83(13)
O17 Dy6 N9 132.2(2)
O17 Dy6 N26 102.9(3)
O17 Dy6 O24 61.31(19)
O23 Dy6 Dy5 172.31(18)
O23 Dy6 N9 72.7(2)
O23 Dy6 N26 83.5(3)
O23 Dy6 O8 92.9(2)
O23 Dy6 O15 137.5(2)
O23 Dy6 O17 154.8(2)
O23 Dy6 O24 99.2(2)
O23 Dy6 O26 78.4(2)
O24 Dy6 Dy5 87.50(13)
O26 Dy6 Dy5 107.76(16)
O26 Dy6 N9 134.1(2)
O26 Dy6 N26 131.8(3)
O26 Dy6 O17 79.4(2)
O26 Dy6 O24 68.4(2)
C17 N1 N2 108.0(7)
C5 N2 Dy3 127.2(6)
C5 N2 N1 113.5(7)
N1 N2 Dy3 118.4(5)
C16 N3 N4 110.5(6)
C12 N4 Dy2 130.6(6)
C12 N4 N3 112.5(7)
N3 N4 Dy2 116.9(4)
C20 N5 Dy4 121.8(5)
N8 N5 C20 120.0(7)
N8 N5 Dy4 117.5(5)
C19 N6 Dy4 119.6(5)
N7 N6 C19 119.9(7)
N7 N6 Dy4 118.7(5)
C21 N7 Dy5 121.2(5)
N6 N7 C21 120.6(7)
N6 N7 Dy5 117.1(5)
C38 N8 Dy3 118.9(5)
C38 N8 N5 121.3(7)
N5 N8 Dy3 119.0(5)
C22 N9 Dy6 131.0(6)
C22 N9 N10 111.8(8)
N10 N9 Dy6 117.0(5)
C18 N10 N9 109.5(7)
C28 N11 Dy3 120.0(5)
N12 N11 C28 120.0(7)
N12 N11 Dy3 119.1(5)
C24 N12 Dy2 120.2(5)
C24 N12 N11 121.7(7)
N11 N12 Dy2 117.1(5)
C30 N13 Dy1 131.1(6)
C30 N13 N14 111.6(7)
N14 N13 Dy1 116.4(5)
C25 N14 N13 110.6(7)
C26 N15 N16 109.4(6)
C50 N16 Dy4 127.5(6)
C50 N16 N15 114.4(7)
N15 N16 Dy4 117.3(4)
C37 N17 Dy5 129.1(6)
C37 N17 N18 113.6(8)
N18 N17 Dy5 117.2(5)
C23 N18 N17 109.2(7)
C32 N19 Dy3 157.9(7)
C33 N20 C88 123.1(9)
C33 N20 C90 121.3(8)
C90 N20 C88 115.6(8)
C44 N21 C72 119.4(8)
C44 N21 C75 120.1(8)
C75 N21 C72 120.3(8)
C45 N22 Dy5 143.3(7)
C46 N23 Dy2 170.9(7)
C94 N24 Dy4 174.2(7)
C57 N25 C76 122.6(8)
C57 N25 C77 122.1(9)
C77 N25 C76 115.3(8)
C56 N26 Dy6 171.7(9)
C66 N27 C80 119.6(10)
C66 N27 C84 122.4(11)
C80 N27 C84 118.0(9)
C70 N28 C78 117.2(9)
C71 N28 C70 121.2(9)
C71 N28 C78 120.8(9)
C73 N29 C91 118.9(12)
C73 N29 C93 130.1(13)
C93 N29 C91 111.0(11)
C69 N30 C81 121.7(10)
C69 N30 C82 122.0(9)
C81 N30 C82 116.3(9)
C79 N31 C96 126.2(15)
C79 N31 C98 112.8(13)
C96 N31 C98 119.5(15)
C89 N32 Dy1 174.5(9)
C95 N33 C97 115.5(10)
C99 N33 C95 136(2)
C99 N33 C97 108(2)
C66 O1 Dy1 128.0(7)
C71 O2 Dy2 134.6(6)
C44 O3 Dy3 129.8(6)
C33 O4 Dy4 144.7(6)
C69 O5 Dy5 136.1(6)
C73 O7 Dy1 145.7(7)
C98 O8 Dy6 124.7(9)
C1 O9 Dy2 123.5(5)
C1 O9 Dy3 129.8(5)
Dy3 O9 Dy2 105.6(2)
C3 O10 Dy2 115.7(5)
C7 O10 C3 114.5(6)
C7 O10 Dy2 122.2(5)
C15 O11 Dy1 115.3(5)
C15 O11 Dy2 130.6(5)
Dy2 O11 Dy1 114.0(2)
C9 O12 C85 117.9(7)
C9 O12 Dy1 112.1(4)
C85 O12 Dy1 120.6(6)
C17 O13 Dy3 120.3(5)
C17 O13 Dy4 123.3(5)
Dy3 O13 Dy4 109.2(2)
C16 O14 Dy2 121.5(5)
C16 O14 Dy3 125.6(5)
Dy2 O14 Dy3 111.5(2)
C18 O15 Dy5 124.6(5)
C18 O15 Dy6 118.4(5)
Dy6 O15 Dy5 111.4(2)
C23 O16 Dy4 126.5(5)
C23 O16 Dy5 122.3(5)
Dy5 O16 Dy4 111.1(2)
C34 O17 Dy5 127.5(5)
C34 O17 Dy6 119.5(5)
Dy5 O17 Dy6 112.6(2)
C26 O18 Dy3 123.1(5)
C26 O18 Dy4 120.5(5)
Dy4 O18 Dy3 109.8(2)
C47 O19 Dy4 129.6(5)
C47 O19 Dy5 122.3(5)
Dy4 O19 Dy5 104.90(19)
C25 O20 Dy1 114.2(5)
C25 O20 Dy2 126.8(5)
Dy1 O20 Dy2 111.7(2)
C29 O21 Dy1 142.3(5)
C49 O22 C87 113.0(7)
C49 O22 Dy5 120.4(5)
C87 O22 Dy5 112.7(5)
C53 O23 Dy6 143.6(6)
C35 O24 C86 116.0(7)
C35 O24 Dy6 112.5(5)
C86 O24 Dy6 123.1(6)
C58 O25 C83 114.9(8)
C57 O26 Dy6 131.7(6)
C67 O27 C92 111.1(9)

loop_
_geom_bond_atom_site_label_1
_geom_bond_atom_site_label_2
_geom_bond_distance
C79 N31 1.372(17)
C1 C2 1.433(12)
C1 C7 1.398(11)
C1 O9 1.305(9)
C2 C5 1.476(12)
C2 C8 1.378(12)
C3 O10 1.456(9)
C4 C6 1.384(13)
C4 C7 1.381(12)
C5 N2 1.270(10)
C6 C8 1.397(12)
C7 O10 1.393(10)
C9 C13 1.364(12)
C9 C15 1.400(11)
C9 O12 1.383(10)
C10 C12 1.472(12)
C10 C14 1.414(12)
C10 C15 1.416(12)
C11 C13 1.380(13)
C11 C14 1.360(13)
C12 N4 1.277(10)
C15 O11 1.330(9)
C16 C38 1.491(11)
C16 N3 1.286(10)
C16 O14 1.305(9)
C17 C19 1.524(11)
C17 N1 1.288(10)
C17 O13 1.295(10)
C18 C21 1.467(11)
C18 N10 1.313(11)
C18 O15 1.317(10)
C19 C42 1.397(12)
C19 N6 1.364(10)
C20 C23 1.494(11)
C20 C40 1.371(11)
C20 N5 1.347(10)
C21 C36 1.406(12)
C21 N7 1.353(11)
C22 C55 1.441(13)
C22 N9 1.297(12)
C23 N18 1.297(10)
C23 O16 1.303(10)
C24 C25 1.469(11)
C24 C48 1.406(11)
C24 N12 1.324(10)
C25 N14 1.282(10)
C25 O20 1.296(9)
C26 C28 1.491(11)
C26 N15 1.299(10)
C26 O18 1.307(9)
C27 C28 1.392(12)
C27 C48 1.366(12)
C28 N11 1.341(10)
C29 C31 1.424(12)
C29 C58 1.449(12)
C29 O21 1.318(11)
C30 C31 1.456(12)
C30 N13 1.286(11)
C31 C65 1.414(13)
C32 N19 1.135(11)
C32 S3 1.651(9)
C33 N20 1.323(11)
C33 O4 1.213(10)
C34 C35 1.413(12)
C34 C39 1.402(13)
C34 O17 1.357(11)
C35 C59 1.381(12)
C35 O24 1.391(11)
C36 C42 1.395(12)
C37 C39 1.449(13)
C37 N17 1.283(11)
C38 C43 1.449(11)
C38 N8 1.306(10)
C39 C41 1.387(12)
C40 C43 1.376(12)
C41 C62 1.376(13)
C44 N21 1.322(11)
C44 O3 1.239(10)
C45 N22 1.161(12)
C45 S5 1.631(11)
C46 N23 1.156(11)
C46 S2 1.634(9)
C47 C49 1.392(12)
C47 C52 1.444(11)
C47 O19 1.330(9)
C49 C68 1.378(12)
C49 O22 1.393(10)
C50 C52 1.434(11)
C50 N16 1.280(10)
C51 C54 1.371(12)
C51 C68 1.413(13)
C52 C54 1.420(11)
C53 C55 1.427(14)
C53 C67 1.421(14)
C53 O23 1.270(11)
C55 C61 1.431(14)
C56 N26 1.171(12)
C56 S6 1.637(12)
C57 N25 1.333(11)
C57 O26 1.233(11)
C58 C64 1.306(13)
C58 O25 1.406(11)
C59 C62 1.389(14)
C60 C61 1.368(13)
C60 C63 1.412(16)
C63 C67 1.398(15)
C64 C74 1.407(14)
C65 C74 1.382(14)
C66 N27 1.246(12)
C66 O1 1.256(12)
C67 O27 1.399(12)
C69 N30 1.298(13)
C69 O5 1.223(12)
C70 N28 1.408(12)
C71 N28 1.354(12)
C71 O2 1.250(11)
C72 N21 1.496(12)
C73 N29 1.270(14)
C73 O7 1.330(14)
C75 N21 1.456(12)
C76 N25 1.470(13)
C77 N25 1.443(12)
C78 N28 1.470(13)
C80 N27 1.405(14)
C81 N30 1.477(13)
C82 N30 1.489(15)
C83 O25 1.442(13)
C84 N27 1.454(14)
C85 O12 1.435(10)
C86 O24 1.466(10)
C87 O22 1.469(11)
C88 N20 1.466(13)
C89 N32 1.174(13)
C89 S1 1.594(13)
C90 N20 1.426(12)
C91 N29 1.472(14)
C92 O27 1.455(13)
C93 N29 1.465(15)
C94 N24 1.140(11)
C94 S4 1.649(11)
C95 N33 1.478(10)
C96 N31 1.39(2)
C97 N33 1.494(10)
C98 N31 1.455(18)
C98 O8 1.240(17)
C99 N33 1.323(10)
C99 O28 1.221(10)
Dy1 Dy2 3.9710(6)
Dy1 N13 2.463(7)
Dy1 N32 2.413(8)
Dy1 O1 2.395(6)
Dy1 O7 2.344(6)
Dy1 O11 2.405(6)
Dy1 O12 2.552(6)
Dy1 O20 2.366(5)
Dy1 O21 2.166(6)
Dy2 Dy3 3.8528(5)
Dy2 N4 2.532(7)
Dy2 N12 2.593(6)
Dy2 N23 2.415(8)
Dy2 O2 2.433(6)
Dy2 O9 2.552(5)
Dy2 O10 2.533(5)
Dy2 O11 2.329(5)
Dy2 O14 2.305(5)
Dy2 O20 2.432(5)
Dy3 Dy4 3.8089(5)
Dy3 N2 2.449(7)
Dy3 N8 2.547(6)
Dy3 N11 2.511(7)
Dy3 N19 2.504(7)
Dy3 O3 2.418(6)
Dy3 O9 2.280(5)
Dy3 O13 2.277(5)
Dy3 O14 2.355(5)
Dy3 O18 2.376(5)
Dy4 Dy5 3.8200(5)
Dy4 N5 2.523(6)
Dy4 N6 2.514(7)
Dy4 N16 2.457(7)
Dy4 N24 2.482(7)
Dy4 O4 2.442(6)
Dy4 O13 2.394(5)
Dy4 O16 2.343(5)
Dy4 O18 2.278(5)
Dy4 O19 2.281(5)
Dy5 Dy6 3.9068(6)
Dy5 N7 2.530(7)
Dy5 N17 2.520(7)
Dy5 N22 2.465(7)
Dy5 O5 2.370(6)
Dy5 O15 2.404(6)
Dy5 O16 2.289(5)
Dy5 O17 2.295(5)
Dy5 O19 2.533(5)
Dy5 O22 2.553(6)
Dy6 N9 2.489(8)
Dy6 N26 2.406(8)
Dy6 O8 2.349(6)
Dy6 O15 2.325(5)
Dy6 O17 2.399(6)
Dy6 O23 2.177(7)
Dy6 O24 2.604(6)
Dy6 O26 2.360(6)
N1 N2 1.433(9)
N3 N4 1.406(9)
N5 N8 1.320(9)
N6 N7 1.318(9)
N9 N10 1.426(9)
N11 N12 1.326(9)
N13 N14 1.400(9)
N15 N16 1.440(9)
N17 N18 1.428(10)
